data_2022380
loop_
_publ_author_name
'Saravanan, Raju'
'Singh, Harkesh B.'
'Butcher, Ray J.'

_publ_section_title
;
 Bis(2-nitrophenyl) selenide, bis(2-aminophenyl) selenide and
 bis(2-aminophenyl) telluride: structural and theoretical analysis
;
_journal_coeditor_code ZO3004
_journal_issue 6
_journal_name_full 'Acta Crystallographica Section C'
_journal_page_first
;
;
_journal_paper_doi 10.1107/S2053229621005015
_journal_volume 77
_journal_year 2021
_chemical_formula_iupac 'C12 H12 N2 Te'
_chemical_formula_moiety 'C12 H12 N2 Te'
_chemical_formula_sum 'C12 H12 N2 Te'
_chemical_formula_weight 311.84
_chemical_name_systematic
;
Bis(2-aminophenyl) telluride
;
_space_group_crystal_system triclinic
_space_group_IT_number 2
_space_group_name_Hall '-P 1'
_space_group_name_H-M_alt 'P -1'
_atom_sites_solution_hydrogens mixed
_atom_sites_solution_primary direct
_atom_sites_solution_secondary difmap
_audit_creation_method SHELXL-2018/3
_cell_angle_alpha 66.164(3)
_cell_angle_beta 88.628(2)
_cell_angle_gamma 88.780(2)
_cell_formula_units_Z 2
_cell_length_a 7.0048(2)
_cell_length_b 8.6062(3)
_cell_length_c 10.1392(3)
_cell_measurement_reflns_used 6288
_cell_measurement_temperature 150(2)
_cell_measurement_theta_max 30.8760
_cell_measurement_theta_min 2.1680
_cell_volume 558.90(3)
_computing_cell_refinement
;
CrysAlis PRO (Rigaku OD, 2015\\)
;
_computing_data_collection
;
CrysAlis PRO (Rigaku OD, 2015\\)
;
_computing_data_reduction
;
CrysAlis PRO (Rigaku OD, 2015\\)
;
_computing_molecular_graphics
;
SHELXTL (Sheldrick, 2008\\)
;
_computing_publication_material
;
SHELXTL (Sheldrick, 2008\\)
;
_computing_structure_refinement
;
SHELXL2018 (Sheldrick, 2015b\\)
;
_computing_structure_solution
;
SHELXT2018 (Sheldrick, 2015a\\)
;
_diffrn_ambient_temperature 150(2)
_diffrn_measured_fraction_theta_full 0.987
_diffrn_measured_fraction_theta_max 0.991
_diffrn_measurement_device_type 'Rigaku Saturn 724 Dual Source CCD'
_diffrn_measurement_method '\w scans'
_diffrn_radiation_type MoK\a
_diffrn_radiation_wavelength 0.71073
_diffrn_reflns_av_R_equivalents 0.0381
_diffrn_reflns_av_unetI/netI 0.0269
_diffrn_reflns_limit_h_max 9
_diffrn_reflns_limit_h_min -9
_diffrn_reflns_limit_k_max 11
_diffrn_reflns_limit_k_min -11
_diffrn_reflns_limit_l_max 13
_diffrn_reflns_limit_l_min -13
_diffrn_reflns_number 13367
_diffrn_reflns_theta_full 25.242
_diffrn_reflns_theta_max 29.127
_diffrn_reflns_theta_min 2.632
_diffrn_source 'fine-focus sealed X-ray tube'
_exptl_absorpt_coefficient_mu 2.628
_exptl_absorpt_correction_T_max 0.714
_exptl_absorpt_correction_T_min 0.567
_exptl_absorpt_correction_type multi-scan
_exptl_absorpt_process_details
;
(CrysAlis PRO; Rigaku OD, 2015\\)
;
_exptl_crystal_colour 'pale yellow'
_exptl_crystal_density_diffrn 1.853
_exptl_crystal_density_method 'not measured'
_exptl_crystal_description prism
_exptl_crystal_F_000 300
_exptl_crystal_size_max 0.21
_exptl_crystal_size_mid 0.16
_exptl_crystal_size_min 0.12
_refine_diff_density_max 1.273
_refine_diff_density_min -1.280
_refine_ls_extinction_method none
_refine_ls_goodness_of_fit_ref 1.095
_refine_ls_hydrogen_treatment mixed
_refine_ls_matrix_type full
_refine_ls_number_parameters 152
_refine_ls_number_reflns 2976
_refine_ls_number_restraints 4
_refine_ls_restrained_S_all 1.095
_refine_ls_R_factor_all 0.0252
_refine_ls_R_factor_gt 0.0204
_refine_ls_shift/su_max 0.001
_refine_ls_shift/su_mean 0.000
_refine_ls_structure_factor_coef Fsqd
_refine_ls_weighting_details 'w=1/[\s^2^(Fo^2^)+(0.0215P)^2^+0.5277P] where P=(Fo^2^+2Fc^2^)/3'
_refine_ls_weighting_scheme calc
_refine_ls_wR_factor_gt 0.0474
_refine_ls_wR_factor_ref 0.0490
_reflns_number_gt 2890
_reflns_number_total 2976
_reflns_threshold_expression 'I > 2\s(I)'
_cod_data_source_file zo3004sup1.cif
_cod_data_source_block 7
_cod_database_code 2022380
_shelx_space_group_comment
;
The symmetry employed for this shelxl refinement is uniquely defined
by the following loop, which should always be used as a source of
symmetry information in preference to the above space-group names.
They are only intended as comments.
;

loop_
_space_group_symop_operation_xyz
'x, y, z'
'-x, -y, -z'

loop_
_atom_site_type_symbol
_atom_site_label
_atom_site_fract_x
_atom_site_fract_y
_atom_site_fract_z
_atom_site_U_iso_or_equiv
_atom_site_adp_type
_atom_site_calc_flag
_atom_site_occupancy
_atom_site_disorder_assembly
_atom_site_disorder_group
Te Te1 0.79904(2) 0.71267(2) 0.05875(2) 0.02352(5) Uani d 1 . .
N N1 1.1524(3) 0.4620(3) 0.2470(2) 0.0332(4) Uani d 1 . .
H H1N1 1.151(5) 0.570(2) 0.185(3) 0.044(8) Uiso d 1 . .
H H1N2 1.260(4) 0.408(4) 0.254(4) 0.066(11) Uiso d 1 . .
N N2 0.8161(3) 0.6373(3) 0.4087(2) 0.0288(4) Uani d 1 . .
H H2N1 0.893(4) 0.598(4) 0.364(3) 0.032(7) Uiso d 1 . .
H H2N2 0.821(4) 0.588(4) 0.5008(19) 0.041(8) Uiso d 1 . .
C C1 0.8319(3) 0.4444(2) 0.1672(2) 0.0230(4) Uani d 1 . .
C C2 1.0018(3) 0.3687(3) 0.2356(2) 0.0244(4) Uani d 1 . .
C C3 1.0123(3) 0.1897(3) 0.3027(2) 0.0306(4) Uani d 1 . .
H H3 1.126508 0.136094 0.349196 0.037 Uiso calc 1 . .
C C4 0.8600(4) 0.0911(3) 0.3021(2) 0.0342(5) Uani d 1 . .
H H4 0.870739 -0.029119 0.348067 0.041 Uiso calc 1 . .
C C5 0.6920(4) 0.1654(3) 0.2352(3) 0.0341(5) Uani d 1 . .
H H5 0.586994 0.097238 0.235456 0.041 Uiso calc 1 . .
C C6 0.6791(3) 0.3409(3) 0.1679(2) 0.0295(4) Uani d 1 . .
H H6 0.564225 0.392455 0.121032 0.035 Uiso calc 1 . .
C C7 0.5972(3) 0.7416(2) 0.2063(2) 0.0210(3) Uani d 1 . .
C C8 0.6391(3) 0.6977(2) 0.3521(2) 0.0228(4) Uani d 1 . .
C C9 0.4957(3) 0.7238(3) 0.4406(2) 0.0282(4) Uani d 1 . .
H H9 0.519978 0.692485 0.539947 0.034 Uiso calc 1 . .
C C10 0.3199(3) 0.7938(3) 0.3865(2) 0.0296(4) Uani d 1 . .
H H10 0.225347 0.809897 0.448766 0.035 Uiso calc 1 . .
C C11 0.2809(3) 0.8409(3) 0.2414(3) 0.0287(4) Uani d 1 . .
H H11 0.161479 0.891668 0.203528 0.034 Uiso calc 1 . .
C C12 0.4188(3) 0.8127(2) 0.1531(2) 0.0250(4) Uani d 1 . .
H H12 0.391751 0.842237 0.054446 0.030 Uiso calc 1 . .

loop_
_atom_site_aniso_label
_atom_site_aniso_U_11
_atom_site_aniso_U_22
_atom_site_aniso_U_33
_atom_site_aniso_U_12
_atom_site_aniso_U_13
_atom_site_aniso_U_23
Te1 0.02854(8) 0.01968(7) 0.02071(8) 0.00115(5) 0.00508(5) -0.00683(5)
N1 0.0311(9) 0.0326(10) 0.0356(10) -0.0015(8) -0.0011(8) -0.0132(8)
N2 0.0280(9) 0.0359(9) 0.0217(8) 0.0065(7) -0.0018(7) -0.0110(7)
C1 0.0278(9) 0.0207(8) 0.0207(9) 0.0016(7) 0.0052(7) -0.0090(7)
C2 0.0297(9) 0.0257(9) 0.0196(9) 0.0033(7) 0.0036(7) -0.0113(7)
C3 0.0385(11) 0.0296(10) 0.0242(10) 0.0098(8) 0.0013(8) -0.0119(8)
C4 0.0520(14) 0.0222(9) 0.0279(11) -0.0013(9) 0.0088(9) -0.0102(8)
C5 0.0419(12) 0.0278(10) 0.0340(11) -0.0075(9) 0.0096(9) -0.0142(9)
C6 0.0301(10) 0.0283(10) 0.0315(11) -0.0012(8) 0.0051(8) -0.0137(9)
C7 0.0237(8) 0.0170(8) 0.0229(9) 0.0000(6) 0.0036(7) -0.0088(7)
C8 0.0269(9) 0.0181(8) 0.0230(9) 0.0002(7) 0.0020(7) -0.0080(7)
C9 0.0334(10) 0.0274(10) 0.0230(9) 0.0009(8) 0.0053(8) -0.0096(8)
C10 0.0288(10) 0.0271(10) 0.0343(11) 0.0002(8) 0.0088(8) -0.0144(9)
C11 0.0231(9) 0.0257(9) 0.0382(11) 0.0021(7) 0.0012(8) -0.0139(9)
C12 0.0270(9) 0.0227(9) 0.0265(10) 0.0008(7) -0.0008(7) -0.0110(8)

loop_
_atom_type_symbol
_atom_type_description
_atom_type_scat_dispersion_real
_atom_type_scat_dispersion_imag
_atom_type_scat_source
C C 0.0033 0.0016 'International Tables Vol C Tables 4.2.6.8 and 6.1.1.4'
H H 0.0000 0.0000 'International Tables Vol C Tables 4.2.6.8 and 6.1.1.4'
N N 0.0061 0.0033 'International Tables Vol C Tables 4.2.6.8 and 6.1.1.4'
Te Te -0.5308 1.6751 'International Tables Vol C Tables 4.2.6.8 and 6.1.1.4'

loop_
_geom_angle_atom_site_label_1
_geom_angle_atom_site_label_2
_geom_angle_atom_site_label_3
_geom_angle_site_symmetry_1
_geom_angle_site_symmetry_3
_geom_angle
_geom_angle_publ_flag
C7 Te1 C1 . . 96.36(7) y
C7 Te1 H1N1 . . 113.5(6) ?
C1 Te1 H1N1 . . 59.9(5) ?
C7 Te1 H2N1 . . 59.9(4) ?
C1 Te1 H2N1 . . 66.3(5) ?
H1N1 Te1 H2N1 . . 53.7(7) ?
C2 N1 N2 . . 84.56(12) ?
C2 N1 H1N1 . . 115(2) ?
N2 N1 H1N1 . . 78(2) ?
C2 N1 H1N2 . . 111(3) ?
N2 N1 H1N2 . . 148(3) ?
H1N1 N1 H1N2 . . 116(3) ?
C8 N2 N1 . . 123.77(13) ?
C8 N2 H2N1 . . 120(2) ?
N1 N2 H2N1 . . 4(2) ?
C8 N2 H2N2 . . 116(2) ?
N1 N2 H2N2 . . 111(2) ?
H2N1 N2 H2N2 . . 115(3) ?
C2 C1 C6 . . 119.40(18) ?
C2 C1 Te1 . . 121.91(15) ?
C6 C1 Te1 . . 118.68(15) ?
N1 C2 C1 . . 122.51(19) ?
N1 C2 C3 . . 119.3(2) ?
C1 C2 C3 . . 118.08(19) ?
C4 C3 C2 . . 121.4(2) ?
C4 C3 H3 . . 119.3 ?
C2 C3 H3 . . 119.3 ?
C3 C4 C5 . . 120.7(2) ?
C3 C4 H4 . . 119.7 ?
C5 C4 H4 . . 119.7 ?
C4 C5 C6 . . 119.0(2) ?
C4 C5 H5 . . 120.5 ?
C6 C5 H5 . . 120.5 ?
C5 C6 C1 . . 121.5(2) ?
C5 C6 H6 . . 119.2 ?
C1 C6 H6 . . 119.2 ?
C12 C7 C8 . . 119.93(18) ?
C12 C7 Te1 . . 117.65(14) ?
C8 C7 Te1 . . 122.39(14) ?
N2 C8 C9 . . 119.47(19) ?
N2 C8 C7 . . 122.63(18) ?
C9 C8 C7 . . 117.86(18) ?
C10 C9 C8 . . 121.5(2) ?
C10 C9 H9 . . 119.2 ?
C8 C9 H9 . . 119.2 ?
C9 C10 C11 . . 120.33(19) ?
C9 C10 H10 . . 119.8 ?
C11 C10 H10 . . 119.8 ?
C12 C11 C10 . . 119.02(19) ?
C12 C11 H11 . . 120.5 ?
C10 C11 H11 . . 120.5 ?
C11 C12 C7 . . 121.29(19) ?
C11 C12 H12 . . 119.4 ?
C7 C12 H12 . . 119.4 ?

loop_
_geom_bond_atom_site_label_1
_geom_bond_atom_site_label_2
_geom_bond_site_symmetry_2
_geom_bond_distance
_geom_bond_publ_flag
Te1 C7 . 2.1180(18) y
Te1 C1 . 2.1286(19) y
Te1 H1N1 . 2.83(3) y
Te1 H2N1 . 2.93(3) y
N1 C2 . 1.373(3) ?
N1 N2 . 3.490(3) ?
N1 H1N1 . 0.883(18) ?
N1 H1N2 . 0.868(18) ?
N2 C8 . 1.379(3) ?
N2 H2N1 . 0.848(17) ?
N2 H2N2 . 0.857(17) ?
C1 C2 . 1.401(3) ?
C1 C6 . 1.405(3) ?
C2 C3 . 1.411(3) ?
C3 C4 . 1.379(3) ?
C3 H3 . 0.9500 ?
C4 C5 . 1.382(4) ?
C4 H4 . 0.9500 ?
C5 C6 . 1.385(3) ?
C5 H5 . 0.9500 ?
C6 H6 . 0.9500 ?
C7 C12 . 1.400(3) ?
C7 C8 . 1.406(3) ?
C8 C9 . 1.406(3) ?
C9 C10 . 1.384(3) ?
C9 H9 . 0.9500 ?
C10 C11 . 1.391(3) ?
C10 H10 . 0.9500 ?
C11 C12 . 1.385(3) ?
C11 H11 . 0.9500 ?
C12 H12 . 0.9500 ?

loop_
_geom_hbond_atom_site_label_D
_geom_hbond_atom_site_label_H
_geom_hbond_atom_site_label_A
_geom_hbond_site_symmetry_A
_geom_hbond_distance_DH
_geom_hbond_distance_HA
_geom_hbond_distance_DA
_geom_hbond_angle_DHA
_geom_hbond_publ_flag
N2 H2N1 N1 . 0.848(17) 2.645(18) 3.490(3) 175(3) yes
N2 H2N2 N1 2_766 0.857(17) 2.426(19) 3.253(3) 162(3) yes

loop_
_geom_torsion_atom_site_label_1
_geom_torsion_atom_site_label_2
_geom_torsion_atom_site_label_3
_geom_torsion_atom_site_label_4
_geom_torsion_site_symmetry_1
_geom_torsion_site_symmetry_2
_geom_torsion_site_symmetry_3
_geom_torsion_site_symmetry_4
_geom_torsion
_geom_torsion_publ_flag
N2 N1 C2 C1 . . . . 55.43(18) ?
N2 N1 C2 C3 . . . . -120.52(17) ?
C6 C1 C2 N1 . . . . -175.84(19) ?
Te1 C1 C2 N1 . . . . 5.1(3) ?
C6 C1 C2 C3 . . . . 0.2(3) ?
Te1 C1 C2 C3 . . . . -178.87(14) ?
N1 C2 C3 C4 . . . . 175.8(2) ?
C1 C2 C3 C4 . . . . -0.3(3) ?
C2 C3 C4 C5 . . . . 0.0(3) ?
C3 C4 C5 C6 . . . . 0.4(3) ?
C4 C5 C6 C1 . . . . -0.6(3) ?
C2 C1 C6 C5 . . . . 0.3(3) ?
Te1 C1 C6 C5 . . . . 179.34(16) ?
N1 N2 C8 C9 . . . . 163.18(15) ?
N1 N2 C8 C7 . . . . -19.5(3) ?
C12 C7 C8 N2 . . . . -175.81(19) ?
Te1 C7 C8 N2 . . . . 1.9(3) ?
C12 C7 C8 C9 . . . . 1.6(3) ?
Te1 C7 C8 C9 . . . . 179.30(14) ?
N2 C8 C9 C10 . . . . 176.0(2) ?
C7 C8 C9 C10 . . . . -1.5(3) ?
C8 C9 C10 C11 . . . . -0.1(3) ?
C9 C10 C11 C12 . . . . 1.6(3) ?
C10 C11 C12 C7 . . . . -1.5(3) ?
C8 C7 C12 C11 . . . . -0.1(3) ?
Te1 C7 C12 C11 . . . . -177.97(15) ?

_cod_database_fobs_code 2022380
